data_2017251
loop_
_publ_author_name
'Hudson, Zachary M.'
'Sun, Yi'
'Ross, Bryan'
'Wang, Rui-Yao'
'Wang, Suning'

_publ_section_title
;
 The anionic coordination polymer
 {K~2~[Pt^II^~2~Ag^I^~8~(2,2'-bipyridine)~2~(O~2~CCF~3~)~14~]}~<i>n~</i>
;
_journal_coeditor_code GZ3165
_journal_issue 8
_journal_name_full 'Acta Crystallographica Section C'
_journal_page_first m328
_journal_page_last m330
_journal_paper_doi 10.1107/S010827010902839X
_journal_volume 65
_journal_year 2009
_chemical_formula_iupac 'K2 [Pt2 Ag8 (C10 H8 N2)2 (C2 F3 O2)14]'
_chemical_formula_moiety '2K + , C48 H16 Ag8 F42 N4 O28 Pt2 -'
_chemical_formula_sum 'C48 H16 Ag8 F42 K2 N4 O28 Pt2'
_chemical_formula_weight 3225.98
_chemical_name_systematic
;<i>catena</i>-poly[dipotassium(I)
[bis(2,2'-bipyridine)di-\m~3~-trifluoroacetato-dodeca-\m~2~-trifluoroacetato-\
diplatinum(II)octasilver(I)]]
;
_space_group_IT_number 2
_symmetry_cell_setting triclinic
_symmetry_space_group_name_Hall '-P 1'
_symmetry_space_group_name_H-M 'P -1'
_atom_sites_solution_hydrogens geom
_atom_sites_solution_primary direct
_atom_sites_solution_secondary difmap
_audit_creation_method SHELXL97
_cell_angle_alpha 77.3780(10)
_cell_angle_beta 70.1320(10)
_cell_angle_gamma 86.3050(10)
_cell_formula_units_Z 1
_cell_length_a 11.9829(6)
_cell_length_b 12.4737(6)
_cell_length_c 14.4368(7)
_cell_measurement_reflns_used 9980
_cell_measurement_temperature 296(2)
_cell_measurement_theta_max 27.91
_cell_measurement_theta_min 2.36
_cell_volume 1980.28(17)
_computing_cell_refinement 'SMART (Bruker, 2007)'
_computing_data_collection 'SMART (Bruker, 2007)'
_computing_data_reduction 'SAINT (Bruker, 2007)'
_computing_molecular_graphics
;
SHELXTL (Sheldrick, 2008) and Mercury (Macrae <i>et al.</i>,
2006)
;
_computing_publication_material 'SHELXTL (Sheldrick, 2008)'
_computing_structure_refinement 'SHELXL97 (Sheldrick, 2008)'
_computing_structure_solution 'SHELXS97 (Sheldrick, 2008)'
_diffrn_ambient_temperature 296(2)
_diffrn_measured_fraction_theta_full 0.995
_diffrn_measured_fraction_theta_max 0.995
_diffrn_measurement_device_type 'Bruker SMART CCD area-detector'
_diffrn_measurement_method '\f and \w'
_diffrn_radiation_monochromator graphite
_diffrn_radiation_source 'sealed tube'
_diffrn_radiation_type MoK\a
_diffrn_radiation_wavelength 0.71073
_diffrn_reflns_av_R_equivalents 0.0184
_diffrn_reflns_av_sigmaI/netI 0.0214
_diffrn_reflns_limit_h_max 14
_diffrn_reflns_limit_h_min -14
_diffrn_reflns_limit_k_max 15
_diffrn_reflns_limit_k_min -15
_diffrn_reflns_limit_l_max 17
_diffrn_reflns_limit_l_min -17
_diffrn_reflns_number 20732
_diffrn_reflns_theta_full 26.00
_diffrn_reflns_theta_max 26.00
_diffrn_reflns_theta_min 1.53
_exptl_absorpt_coefficient_mu 5.731
_exptl_absorpt_correction_T_max 0.7626
_exptl_absorpt_correction_T_min 0.5980
_exptl_absorpt_correction_type multi-scan
_exptl_absorpt_process_details '(SADABS; Bruker, 2008)'
_exptl_crystal_colour yellow
_exptl_crystal_density_diffrn 2.705
_exptl_crystal_density_method 'not measured'
_exptl_crystal_description block
_exptl_crystal_F_000 1504
_exptl_crystal_size_max 0.10
_exptl_crystal_size_mid 0.10
_exptl_crystal_size_min 0.05
_refine_diff_density_max 0.972
_refine_diff_density_min -1.244
_refine_ls_extinction_method none
_refine_ls_goodness_of_fit_ref 1.030
_refine_ls_hydrogen_treatment constr
_refine_ls_matrix_type full
_refine_ls_number_parameters 609
_refine_ls_number_reflns 7748
_refine_ls_number_restraints 112
_refine_ls_restrained_S_all 1.082
_refine_ls_R_factor_all 0.0270
_refine_ls_R_factor_gt 0.0242
_refine_ls_shift/su_max 0.011
_refine_ls_shift/su_mean 0.000
_refine_ls_structure_factor_coef Fsqd
_refine_ls_weighting_details 'calc w = 1/[\s^2^(Fo^2^)+(0.0247P)^2^+5.4864P] where P=(Fo^2^+2Fc^2^)/3'
_refine_ls_weighting_scheme calc
_refine_ls_wR_factor_gt 0.0565
_refine_ls_wR_factor_ref 0.0578
_reflns_number_gt 7189
_reflns_number_total 7748
_reflns_threshold_expression I>2\s(I)
_cod_data_source_file gz3165.cif
_cod_data_source_block I
_cod_database_code 2017251
_cod_database_fobs_code 2017251

loop_
_symmetry_equiv_pos_as_xyz
'x, y, z'
'-x, -y, -z'

loop_
_atom_site_type_symbol
_atom_site_label
_atom_site_fract_x
_atom_site_fract_y
_atom_site_fract_z
_atom_site_U_iso_or_equiv
_atom_site_adp_type
_atom_site_calc_flag
_atom_site_refinement_flags
_atom_site_occupancy
_atom_site_disorder_assembly
_atom_site_disorder_group
Pt Pt1 0.508344(14) 0.462548(13) 0.120846(12) 0.02291(5) Uani d . 1 . .
K K1 0.71700(8) 0.09964(8) 0.32322(7) 0.0294(2) Uani d . 1 . .
Ag Ag1 0.50746(3) 0.33688(3) 0.31804(3) 0.03095(8) Uani d . 1 A .
Ag Ag2 0.45421(3) 0.16602(3) 0.53951(3) 0.03641(9) Uani d . 1 . .
Ag Ag3 0.40367(3) 0.38620(3) 0.59063(3) 0.03883(9) Uani d . 1 . .
Ag Ag4 0.11801(3) -0.04212(3) 0.48116(3) 0.03432(9) Uani d . 1 . .
C C1 0.4210(5) 0.6544(4) 0.2127(4) 0.0364(11) Uani d . 1 . .
H H1A 0.5005 0.6706 0.1989 0.044 Uiso calc R 1 . .
C C2 0.3344(5) 0.7209(4) 0.2613(4) 0.0453(13) Uani d . 1 . .
H H2A 0.3555 0.7805 0.2812 0.054 Uiso calc R 1 . .
C C3 0.2178(5) 0.6991(4) 0.2800(4) 0.0420(12) Uani d . 1 . .
H H3A 0.1590 0.7443 0.3115 0.050 Uiso calc R 1 . .
C C4 0.1881(4) 0.6096(4) 0.2517(4) 0.0358(11) Uani d . 1 . .
H H4A 0.1089 0.5935 0.2643 0.043 Uiso calc R 1 . .
C C5 0.2765(4) 0.5437(4) 0.2044(3) 0.0274(9) Uani d . 1 . .
C C6 0.2584(4) 0.4466(4) 0.1694(3) 0.0276(9) Uani d . 1 . .
C C7 0.1491(4) 0.4064(4) 0.1790(4) 0.0372(11) Uani d . 1 . .
H H7A 0.0797 0.4415 0.2095 0.045 Uiso calc R 1 . .
C C8 0.1442(5) 0.3148(5) 0.1431(4) 0.0447(13) Uani d . 1 . .
H H8A 0.0713 0.2864 0.1498 0.054 Uiso calc R 1 . .
C C9 0.2478(5) 0.2646(4) 0.0970(4) 0.0406(12) Uani d . 1 . .
H H9A 0.2455 0.2025 0.0718 0.049 Uiso calc R 1 . .
C C10 0.3550(4) 0.3075(4) 0.0887(3) 0.0306(10) Uani d . 1 . .
H H10A 0.4251 0.2740 0.0571 0.037 Uiso calc R 1 . .
C C11 0.7974(5) 0.2539(5) 0.0205(4) 0.0486(14) Uani d . 1 . .
C C12 0.6888(4) 0.2978(4) 0.0955(3) 0.0297(10) Uani d . 1 . .
C C13 0.3730(5) 0.0708(4) 0.2911(4) 0.0378(11) Uani d . 1 . .
C C14 0.3921(4) 0.0600(4) 0.3928(3) 0.0280(9) Uani d . 1 . .
C C15 0.1169(4) 0.3183(3) 0.4796(3) 0.0383(11) Uani d D 1 . .
C C16 0.2513(4) 0.3222(4) 0.4586(4) 0.0310(10) Uani d . 1 A .
C C17 -0.0114(4) 0.0384(3) 0.7861(4) 0.0491(14) Uani d D 1 . .
C C18 -0.0074(4) 0.0223(4) 0.6826(4) 0.0334(10) Uani d . 1 . .
C C19 0.3244(4) 0.0900(4) 0.8708(4) 0.0554(16) Uani d D 1 . .
C C20 0.3595(4) 0.1486(4) 0.7593(4) 0.0357(11) Uani d . 1 A .
C C21 0.8005(4) 0.3563(4) 0.4246(4) 0.0353(11) Uani d . 1 . .
C C22 0.6650(4) 0.3463(4) 0.4570(3) 0.0269(9) Uani d . 1 A .
C C23 0.8241(4) 0.5726(5) 0.1532(4) 0.0409(12) Uani d . 1 . .
C C24 0.6953(4) 0.5311(4) 0.1865(4) 0.0302(10) Uani d . 1 A .
N N1 0.3926(3) 0.5676(3) 0.1853(3) 0.0259(8) Uani d . 1 . .
N N2 0.3602(3) 0.3960(3) 0.1250(3) 0.0249(7) Uani d . 1 . .
O O1 0.6232(3) 0.3549(3) 0.0505(2) 0.0309(7) Uani d . 1 . .
O O2 0.6786(3) 0.2775(3) 0.1848(2) 0.0324(7) Uani d . 1 . .
O O3 0.4766(3) 0.1142(3) 0.3910(2) 0.0333(7) Uani d . 1 . .
O O4 0.3205(3) -0.0008(3) 0.4652(3) 0.0444(9) Uani d . 1 . .
O O5 0.3101(3) 0.3469(3) 0.3685(3) 0.0499(10) Uani d . 1 . .
O O6 0.2820(3) 0.2963(3) 0.5336(3) 0.0454(9) Uani d . 1 . .
O O7 0.0758(3) -0.0349(3) 0.6416(3) 0.0401(8) Uani d . 1 . .
O O8 -0.0877(3) 0.0675(3) 0.6532(2) 0.0359(8) Uani d . 1 . .
O O9 0.3728(4) 0.0859(3) 0.7002(3) 0.0454(9) Uani d . 1 . .
O O10 0.3731(3) 0.2486(3) 0.7426(3) 0.0429(9) Uani d . 1 . .
O O11 0.6306(3) 0.2661(3) 0.4343(2) 0.0318(7) Uani d . 1 . .
O O12 0.6067(3) 0.4149(3) 0.5036(2) 0.0332(7) Uani d . 1 . .
O O13 0.6597(3) 0.5364(3) 0.1117(2) 0.0308(7) Uani d . 1 . .
O O14 0.6440(3) 0.4944(3) 0.2755(2) 0.0334(7) Uani d . 1 . .
F F1 0.8703(3) 0.3362(3) -0.0368(3) 0.0692(11) Uani d . 1 . .
F F2 0.8565(4) 0.1821(4) 0.0679(3) 0.0849(14) Uani d . 1 . .
F F3 0.7661(3) 0.2044(3) -0.0397(2) 0.0631(10) Uani d . 1 . .
F F4 0.4565(3) 0.1324(3) 0.2148(2) 0.0546(8) Uani d . 1 . .
F F5 0.2691(3) 0.1174(3) 0.2945(3) 0.0567(9) Uani d . 1 . .
F F6 0.3717(4) -0.0255(3) 0.2677(3) 0.0633(10) Uani d . 1 . .
F F7B 0.0821(9) 0.2171(5) 0.4859(8) 0.0581(10) Uani d PD 0.383(7) A 1
F F8B 0.0545(8) 0.3464(8) 0.5667(5) 0.0581(10) Uani d PD 0.383(7) A 1
F F9B 0.0806(9) 0.3859(7) 0.4107(6) 0.0581(10) Uani d PD 0.383(7) A 1
F F7A 0.0902(5) 0.2382(4) 0.4422(5) 0.0581(10) Uani d PD 0.62 A 2
F F8A 0.0522(5) 0.2993(5) 0.5765(3) 0.0581(10) Uani d PD 0.62 A 2
F F9A 0.0800(6) 0.4128(4) 0.4365(5) 0.0581(10) Uani d PD 0.62 A 2
F F10A 0.0838(8) 0.0011(10) 0.8108(7) 0.0623(13) Uani d PD 0.460(9) . 1
F F11A -0.0153(11) 0.1460(4) 0.7871(6) 0.0623(13) Uani d PD 0.460(9) . 1
F F12A -0.1102(7) -0.0031(9) 0.8583(5) 0.0623(13) Uani d PD 0.460(9) . 1
F F10B 0.1004(6) 0.0386(11) 0.7888(9) 0.0623(13) Uani d PD 0.306(8) . 2
F F11B -0.0558(12) 0.1303(8) 0.8137(9) 0.0623(13) Uani d PD 0.306(8) . 2
F F12B -0.0592(12) -0.0494(7) 0.8577(6) 0.0623(13) Uani d PD 0.306(8) . 2
F F10C 0.0326(18) -0.0455(11) 0.8353(10) 0.0623(13) Uani d PD 0.234(9) . 3
F F11C 0.0293(15) 0.1363(8) 0.7805(10) 0.0623(13) Uani d PD 0.234(9) . 3
F F12C -0.1270(6) 0.0424(17) 0.8429(10) 0.0623(13) Uani d PD 0.234(9) . 3
F F13B 0.3643(8) -0.0125(5) 0.8879(6) 0.0692(12) Uani d PD 0.458(7) B 1
F F14B 0.3815(8) 0.1445(6) 0.9136(7) 0.0692(12) Uani d PD 0.458(7) B 1
F F15B 0.2127(6) 0.0941(7) 0.9279(7) 0.0692(12) Uani d PD 0.458(7) B 1
F F13A 0.3060(8) -0.0178(4) 0.8807(5) 0.0692(12) Uani d PD 0.54 B 2
F F14A 0.3965(7) 0.1056(6) 0.9176(6) 0.0692(12) Uani d PD 0.54 B 2
F F15A 0.2151(5) 0.1245(6) 0.9160(6) 0.0692(12) Uani d PD 0.54 B 2
F F16 0.8556(3) 0.3324(3) 0.3356(3) 0.0653(10) Uani d . 1 . .
F F17 0.8387(3) 0.2843(3) 0.4909(3) 0.0541(8) Uani d . 1 . .
F F18 0.8387(3) 0.4544(3) 0.4208(3) 0.0624(10) Uani d . 1 . .
F F19 0.8969(3) 0.4935(3) 0.1213(3) 0.0719(11) Uani d . 1 . .
F F20 0.8508(3) 0.5955(3) 0.2279(3) 0.0626(10) Uani d . 1 . .
F F21 0.8486(3) 0.6605(3) 0.0799(3) 0.0635(10) Uani d . 1 . .

loop_
_atom_site_aniso_label
_atom_site_aniso_U_11
_atom_site_aniso_U_22
_atom_site_aniso_U_33
_atom_site_aniso_U_12
_atom_site_aniso_U_13
_atom_site_aniso_U_23
Pt1 0.02069(8) 0.02421(9) 0.02130(8) 0.00181(6) -0.00703(6) -0.00005(6)
K1 0.0294(5) 0.0276(5) 0.0322(5) 0.0048(4) -0.0126(4) -0.0058(4)
Ag1 0.02294(16) 0.03481(19) 0.02878(17) -0.00196(13) -0.00763(13) 0.00529(14)
Ag2 0.0409(2) 0.0391(2) 0.02886(18) -0.00081(16) -0.00902(15) -0.01014(15)
Ag3 0.0392(2) 0.0329(2) 0.0426(2) -0.00174(16) -0.01206(17) -0.00598(16)
Ag4 0.02935(18) 0.0429(2) 0.03540(19) 0.00666(15) -0.01387(15) -0.01473(16)
C1 0.038(3) 0.026(2) 0.047(3) 0.000(2) -0.018(2) -0.005(2)
C2 0.055(3) 0.031(3) 0.054(3) 0.007(2) -0.020(3) -0.017(2)
C3 0.050(3) 0.035(3) 0.041(3) 0.019(2) -0.014(2) -0.014(2)
C4 0.029(2) 0.040(3) 0.035(3) 0.009(2) -0.009(2) -0.005(2)
C5 0.028(2) 0.031(2) 0.023(2) 0.0040(18) -0.0120(18) -0.0007(18)
C6 0.026(2) 0.031(2) 0.024(2) 0.0019(18) -0.0104(18) -0.0001(18)
C7 0.029(2) 0.045(3) 0.037(3) -0.005(2) -0.014(2) -0.003(2)
C8 0.037(3) 0.055(3) 0.047(3) -0.008(2) -0.023(2) -0.005(3)
C9 0.058(3) 0.036(3) 0.035(3) -0.007(2) -0.026(2) -0.005(2)
C10 0.040(3) 0.027(2) 0.025(2) 0.0008(19) -0.013(2) -0.0017(18)
C11 0.048(3) 0.050(3) 0.035(3) 0.024(3) -0.007(2) -0.001(3)
C12 0.027(2) 0.027(2) 0.029(2) -0.0002(18) -0.0044(19) 0.0001(18)
C13 0.044(3) 0.036(3) 0.035(3) -0.008(2) -0.018(2) -0.002(2)
C14 0.028(2) 0.026(2) 0.031(2) 0.0051(18) -0.0133(19) -0.0055(18)
C15 0.030(2) 0.041(3) 0.037(3) -0.002(2) -0.005(2) -0.003(2)
C16 0.030(2) 0.027(2) 0.037(3) -0.0005(19) -0.014(2) -0.0039(19)
C17 0.056(3) 0.053(3) 0.038(3) 0.028(3) -0.017(3) -0.015(3)
C18 0.035(3) 0.033(2) 0.032(2) 0.004(2) -0.011(2) -0.006(2)
C19 0.082(5) 0.037(3) 0.036(3) -0.006(3) -0.001(3) -0.012(2)
C20 0.043(3) 0.034(3) 0.031(2) -0.003(2) -0.012(2) -0.007(2)
C21 0.028(2) 0.036(3) 0.040(3) 0.003(2) -0.011(2) -0.007(2)
C22 0.027(2) 0.027(2) 0.026(2) -0.0008(18) -0.0124(18) 0.0023(18)
C23 0.028(2) 0.054(3) 0.039(3) -0.011(2) -0.016(2) 0.005(2)
C24 0.028(2) 0.023(2) 0.037(3) -0.0013(18) -0.012(2) 0.0008(19)
N1 0.0266(18) 0.0249(18) 0.0256(18) 0.0033(15) -0.0107(15) -0.0021(15)
N2 0.0256(18) 0.0276(19) 0.0194(17) -0.0001(15) -0.0081(14) 0.0004(14)
O1 0.0280(16) 0.0364(18) 0.0259(16) 0.0104(13) -0.0095(13) -0.0036(13)
O2 0.0335(17) 0.0319(17) 0.0283(17) 0.0065(14) -0.0102(14) -0.0010(13)
O3 0.0309(17) 0.0386(18) 0.0335(17) -0.0029(14) -0.0111(14) -0.0120(14)
O4 0.0366(19) 0.058(2) 0.0352(19) -0.0107(17) -0.0165(16) 0.0068(17)
O5 0.0274(18) 0.073(3) 0.039(2) 0.0029(17) -0.0082(16) 0.0047(19)
O6 0.050(2) 0.047(2) 0.047(2) 0.0044(17) -0.0269(18) -0.0088(17)
O7 0.0387(19) 0.051(2) 0.0352(18) 0.0203(17) -0.0163(15) -0.0184(16)
O8 0.0328(17) 0.0426(19) 0.0363(18) 0.0130(15) -0.0137(15) -0.0164(15)
O9 0.066(2) 0.0370(19) 0.0316(18) -0.0085(17) -0.0092(17) -0.0125(15)
O10 0.064(2) 0.0292(18) 0.0376(19) -0.0118(16) -0.0207(18) -0.0017(15)
O11 0.0334(17) 0.0272(16) 0.0357(18) -0.0002(13) -0.0119(14) -0.0078(14)
O12 0.0315(17) 0.0300(17) 0.0366(18) 0.0046(14) -0.0081(14) -0.0102(14)
O13 0.0248(15) 0.0373(18) 0.0273(16) -0.0042(13) -0.0097(13) 0.0025(13)
O14 0.0367(18) 0.0313(17) 0.0299(17) -0.0090(14) -0.0115(14) 0.0018(14)
F1 0.0355(18) 0.080(3) 0.064(2) 0.0046(17) 0.0084(16) -0.001(2)
F2 0.082(3) 0.097(3) 0.061(2) 0.068(2) -0.021(2) -0.011(2)
F3 0.085(3) 0.055(2) 0.0394(18) 0.0247(19) -0.0071(17) -0.0181(16)
F4 0.061(2) 0.066(2) 0.0328(16) -0.0203(17) -0.0163(15) 0.0063(15)
F5 0.054(2) 0.067(2) 0.054(2) 0.0038(16) -0.0371(17) 0.0065(17)
F6 0.094(3) 0.050(2) 0.059(2) -0.0105(19) -0.034(2) -0.0236(17)
F7B 0.0400(13) 0.059(2) 0.067(2) -0.0038(14) -0.0103(14) -0.0076(15)
F8B 0.0400(13) 0.059(2) 0.067(2) -0.0038(14) -0.0103(14) -0.0076(15)
F9B 0.0400(13) 0.059(2) 0.067(2) -0.0038(14) -0.0103(14) -0.0076(15)
F7A 0.0400(13) 0.059(2) 0.067(2) -0.0038(14) -0.0103(14) -0.0076(15)
F8A 0.0400(13) 0.059(2) 0.067(2) -0.0038(14) -0.0103(14) -0.0076(15)
F9A 0.0400(13) 0.059(2) 0.067(2) -0.0038(14) -0.0103(14) -0.0076(15)
F10A 0.069(3) 0.082(3) 0.043(2) 0.030(2) -0.025(2) -0.0246(19)
F11A 0.069(3) 0.082(3) 0.043(2) 0.030(2) -0.025(2) -0.0246(19)
F12A 0.069(3) 0.082(3) 0.043(2) 0.030(2) -0.025(2) -0.0246(19)
F10B 0.069(3) 0.082(3) 0.043(2) 0.030(2) -0.025(2) -0.0246(19)
F11B 0.069(3) 0.082(3) 0.043(2) 0.030(2) -0.025(2) -0.0246(19)
F12B 0.069(3) 0.082(3) 0.043(2) 0.030(2) -0.025(2) -0.0246(19)
F10C 0.069(3) 0.082(3) 0.043(2) 0.030(2) -0.025(2) -0.0246(19)
F11C 0.069(3) 0.082(3) 0.043(2) 0.030(2) -0.025(2) -0.0246(19)
F12C 0.069(3) 0.082(3) 0.043(2) 0.030(2) -0.025(2) -0.0246(19)
F13B 0.100(2) 0.055(2) 0.0388(15) -0.0058(18) -0.0148(15) 0.0073(15)
F14B 0.100(2) 0.055(2) 0.0388(15) -0.0058(18) -0.0148(15) 0.0073(15)
F15B 0.100(2) 0.055(2) 0.0388(15) -0.0058(18) -0.0148(15) 0.0073(15)
F13A 0.100(2) 0.055(2) 0.0388(15) -0.0058(18) -0.0148(15) 0.0073(15)
F14A 0.100(2) 0.055(2) 0.0388(15) -0.0058(18) -0.0148(15) 0.0073(15)
F15A 0.100(2) 0.055(2) 0.0388(15) -0.0058(18) -0.0148(15) 0.0073(15)
F16 0.0357(17) 0.102(3) 0.050(2) 0.0014(18) 0.0008(15) -0.023(2)
F17 0.0382(17) 0.059(2) 0.065(2) 0.0098(15) -0.0288(16) 0.0025(17)
F18 0.0377(17) 0.0452(19) 0.105(3) -0.0101(14) -0.0281(19) -0.0073(19)
F19 0.0286(17) 0.083(3) 0.100(3) 0.0053(17) -0.0149(18) -0.024(2)
F20 0.054(2) 0.086(3) 0.054(2) -0.0278(18) -0.0305(17) 0.0004(18)
F21 0.0496(19) 0.076(2) 0.055(2) -0.0338(18) -0.0228(16) 0.0268(18)

loop_
_atom_type_symbol
_atom_type_description
_atom_type_scat_dispersion_real
_atom_type_scat_dispersion_imag
_atom_type_scat_source
C C 0.0033 0.0016 'International Tables Vol C Tables 4.2.6.8 and 6.1.1.4'
H H 0.0000 0.0000 'International Tables Vol C Tables 4.2.6.8 and 6.1.1.4'
N N 0.0061 0.0033 'International Tables Vol C Tables 4.2.6.8 and 6.1.1.4'
O O 0.0106 0.0060 'International Tables Vol C Tables 4.2.6.8 and 6.1.1.4'
Ag Ag -0.8971 1.1015 'International Tables Vol C Tables 4.2.6.8 and 6.1.1.4'
Pt Pt -1.7033 8.3905 'International Tables Vol C Tables 4.2.6.8 and 6.1.1.4'
F F 0.0171 0.0103 'International Tables Vol C Tables 4.2.6.8 and 6.1.1.4'
K K 0.2009 0.2494 'International Tables Vol C Tables 4.2.6.8 and 6.1.1.4'

loop_
_geom_angle_atom_site_label_1
_geom_angle_atom_site_label_2
_geom_angle_atom_site_label_3
_geom_angle_site_symmetry_1
_geom_angle_site_symmetry_3
_geom_angle
_geom_angle_publ_flag
N1 Pt1 N2 . . 81.04(15) ?
N1 Pt1 O1 . . 177.55(13) ?
N2 Pt1 O1 . . 97.16(14) ?
N1 Pt1 O13 . . 98.17(14) ?
N2 Pt1 O13 . . 177.49(13) ?
O1 Pt1 O13 . . 83.56(13) ?
N1 Pt1 Ag1 . . 90.97(10) ?
N2 Pt1 Ag1 . . 95.74(10) ?
O1 Pt1 Ag1 . . 90.87(8) ?
O13 Pt1 Ag1 . . 86.64(8) ?
O3 K1 O7 . 2_656 150.09(11) ?
O3 K1 O9 . 2_656 72.60(11) ?
O7 K1 O9 2_656 2_656 105.10(12) ?
O3 K1 O2 . . 78.09(10) ?
O7 K1 O2 2_656 . 128.61(11) ?
O9 K1 O2 2_656 . 108.54(11) ?
O3 K1 O11 . . 66.03(9) ?
O7 K1 O11 2_656 . 104.37(10) ?
O9 K1 O11 2_656 . 136.71(11) ?
O2 K1 O11 . . 75.30(9) ?
O3 K1 O4 . 2_656 82.77(10) ?
O7 K1 O4 2_656 2_656 67.36(10) ?
O9 K1 O4 2_656 2_656 90.44(11) ?
O2 K1 O4 . 2_656 147.23(11) ?
O11 K1 O4 . 2_656 72.68(11) ?
O3 K1 F10A . 2_656 143.6(2) ?
O7 K1 F10A 2_656 2_656 54.81(14) ?
O9 K1 F10A 2_656 2_656 73.9(3) ?
O2 K1 F10A . 2_656 99.6(2) ?
O11 K1 F10A . 2_656 149.3(3) ?
O4 K1 F10A 2_656 2_656 111.47(19) ?
O3 K1 F10B . 2_656 138.2(2) ?
O7 K1 F10B 2_656 2_656 54.23(18) ?
O9 K1 F10B 2_656 2_656 66.3(2) ?
O2 K1 F10B . 2_656 107.8(3) ?
O11 K1 F10B . 2_656 155.70(19) ?
O4 K1 F10B 2_656 2_656 104.2(2) ?
F10A K1 F10B 2_656 2_656 10.0(3) ?
O3 K1 F10C . 2_656 153.3(3) ?
O7 K1 F10C 2_656 2_656 51.7(2) ?
O9 K1 F10C 2_656 2_656 87.4(4) ?
O2 K1 F10C . 2_656 92.24(16) ?
O11 K1 F10C . 2_656 135.9(4) ?
O4 K1 F10C 2_656 2_656 115.69(15) ?
O3 K1 Ag1 . . 46.86(7) ?
O7 K1 Ag1 2_656 . 142.91(8) ?
O9 K1 Ag1 2_656 . 111.70(9) ?
O2 K1 Ag1 . . 41.46(6) ?
O11 K1 Ag1 . . 43.25(6) ?
O4 K1 Ag1 2_656 . 107.11(8) ?
F10A K1 Ag1 2_656 . 141.0(2) ?
F10B K1 Ag1 2_656 . 148.6(2) ?
F10C K1 Ag1 2_656 . 132.89(17) ?
O3 K1 Ag2 . 2_656 63.55(7) ?
O7 K1 Ag2 2_656 2_656 96.84(8) ?
O9 K1 Ag2 2_656 2_656 35.25(7) ?
O2 K1 Ag2 . 2_656 132.33(7) ?
O11 K1 Ag2 . 2_656 110.24(7) ?
O4 K1 Ag2 2_656 2_656 56.33(7) ?
F10A K1 Ag2 2_656 2_656 95.7(3) ?
F10B K1 Ag2 2_656 2_656 85.9(2) ?
F10C K1 Ag2 2_656 2_656 109.2(3) ?
Ag1 K1 Ag2 . 2_656 110.38(3) ?
O3 K1 Ag2 . . 36.72(7) ?
O7 K1 Ag2 2_656 . 118.53(8) ?
O9 K1 Ag2 2_656 . 98.76(8) ?
O2 K1 Ag2 . . 93.41(7) ?
O11 K1 Ag2 . . 38.65(6) ?
O4 K1 Ag2 2_656 . 56.57(8) ?
F10A K1 Ag2 2_656 . 166.6(2) ?
F10B K1 Ag2 2_656 . 156.9(3) ?
F10C K1 Ag2 2_656 . 169.9(3) ?
Ag1 K1 Ag2 . . 51.970(15) ?
Ag2 K1 Ag2 2_656 . 72.78(2) ?
O5 Ag1 O14 . . 124.99(14) ?
O5 Ag1 O2 . . 141.28(13) ?
O14 Ag1 O2 . . 80.29(11) ?
O5 Ag1 O11 . . 125.17(12) ?
O14 Ag1 O11 . . 79.09(10) ?
O2 Ag1 O11 . . 84.91(10) ?
O5 Ag1 Pt1 . . 87.19(9) ?
O14 Ag1 Pt1 . . 74.04(7) ?
O2 Ag1 Pt1 . . 71.18(7) ?
O11 Ag1 Pt1 . . 146.44(7) ?
O5 Ag1 Ag2 . . 82.91(9) ?
O14 Ag1 Ag2 . . 118.65(7) ?
O2 Ag1 Ag2 . . 112.13(7) ?
O11 Ag1 Ag2 . . 45.55(7) ?
Pt1 Ag1 Ag2 . . 167.005(15) ?
O5 Ag1 K1 . . 132.74(11) ?
O14 Ag1 K1 . . 101.17(8) ?
O2 Ag1 K1 . . 47.48(7) ?
O11 Ag1 K1 . . 48.75(7) ?
Pt1 Ag1 K1 . . 117.771(19) ?
Ag2 Ag1 K1 . . 64.676(17) ?
O9 Ag2 O3 . . 133.48(12) ?
O9 Ag2 O11 . . 137.93(13) ?
O3 Ag2 O11 . . 80.53(11) ?
O9 Ag2 O6 . . 95.43(13) ?
O3 Ag2 O6 . . 95.45(12) ?
O11 Ag2 O6 . . 106.31(12) ?
O9 Ag2 Ag3 . . 90.59(9) ?
O3 Ag2 Ag3 . . 129.37(8) ?
O11 Ag2 Ag3 . . 77.88(8) ?
O6 Ag2 Ag3 . . 49.50(8) ?
O9 Ag2 Ag1 . . 162.57(10) ?
O3 Ag2 Ag1 . . 55.10(8) ?
O11 Ag2 Ag1 . . 50.66(8) ?
O6 Ag2 Ag1 . . 67.42(9) ?
Ag3 Ag2 Ag1 . . 76.010(14) ?
O9 Ag2 K1 . 2_656 45.67(9) ?
O3 Ag2 K1 . 2_656 87.90(8) ?
O11 Ag2 K1 . 2_656 152.19(8) ?
O6 Ag2 K1 . 2_656 99.87(9) ?
Ag3 Ag2 K1 . 2_656 127.79(2) ?
Ag1 Ag2 K1 . 2_656 137.293(19) ?
O9 Ag2 K1 . . 134.06(10) ?
O3 Ag2 K1 . . 45.01(8) ?
O11 Ag2 K1 . . 47.96(8) ?
O6 Ag2 K1 . . 129.10(9) ?
Ag3 Ag2 K1 . . 124.95(2) ?
Ag1 Ag2 K1 . . 63.354(17) ?
K1 Ag2 K1 2_656 . 107.22(2) ?
O12 Ag3 O6 . . 122.40(12) ?
O12 Ag3 O10 . . 110.06(12) ?
O6 Ag3 O10 . . 93.80(12) ?
O12 Ag3 O12 . 2_666 82.14(11) ?
O6 Ag3 O12 . 2_666 100.62(12) ?
O10 Ag3 O12 . 2_666 152.04(11) ?
O12 Ag3 O14 . 2_666 104.20(11) ?
O6 Ag3 O14 . 2_666 132.21(12) ?
O10 Ag3 O14 . 2_666 78.46(11) ?
O12 Ag3 O14 2_666 2_666 74.09(10) ?
O12 Ag3 Ag2 . . 83.13(8) ?
O6 Ag3 Ag2 . . 56.01(9) ?
O10 Ag3 Ag2 . . 70.58(8) ?
O12 Ag3 Ag2 2_666 . 137.12(7) ?
O14 Ag3 Ag2 2_666 . 148.76(7) ?
O8 Ag4 O7 2_556 . 157.85(13) ?
O8 Ag4 O4 2_556 . 117.26(12) ?
O7 Ag4 O4 . . 84.82(13) ?
O8 Ag4 Ag4 2_556 2_556 80.91(8) ?
O7 Ag4 Ag4 . 2_556 81.33(8) ?
O4 Ag4 Ag4 . 2_556 144.66(10) ?
O8 Ag4 K1 2_556 2_656 152.68(8) ?
O7 Ag4 K1 . 2_656 43.33(8) ?
O4 Ag4 K1 . 2_656 48.65(8) ?
Ag4 Ag4 K1 2_556 2_656 124.59(2) ?
N1 C1 C2 . . 121.0(5) ?
N1 C1 H1A . . 119.5 ?
C2 C1 H1A . . 119.5 ?
C3 C2 C1 . . 119.8(5) ?
C3 C2 H2A . . 120.1 ?
C1 C2 H2A . . 120.1 ?
C2 C3 C4 . . 119.3(5) ?
C2 C3 H3A . . 120.4 ?
C4 C3 H3A . . 120.4 ?
C3 C4 C5 . . 119.6(5) ?
C3 C4 H4A . . 120.2 ?
C5 C4 H4A . . 120.2 ?
N1 C5 C4 . . 120.2(4) ?
N1 C5 C6 . . 114.1(4) ?
C4 C5 C6 . . 125.6(4) ?
N2 C6 C7 . . 120.8(4) ?
N2 C6 C5 . . 114.2(4) ?
C7 C6 C5 . . 125.0(4) ?
C8 C7 C6 . . 119.3(5) ?
C8 C7 H7A . . 120.4 ?
C6 C7 H7A . . 120.4 ?
C7 C8 C9 . . 119.7(5) ?
C7 C8 H8A . . 120.2 ?
C9 C8 H8A . . 120.2 ?
C8 C9 C10 . . 119.2(5) ?
C8 C9 H9A . . 120.4 ?
C10 C9 H9A . . 120.4 ?
N2 C10 C9 . . 121.4(5) ?
N2 C10 H10A . . 119.3 ?
C9 C10 H10A . . 119.3 ?
F2 C11 F1 . . 108.3(5) ?
F2 C11 F3 . . 107.7(5) ?
F1 C11 F3 . . 107.8(5) ?
F2 C11 C12 . . 111.4(4) ?
F1 C11 C12 . . 109.9(5) ?
F3 C11 C12 . . 111.7(5) ?
O2 C12 O1 . . 129.8(4) ?
O2 C12 C11 . . 118.9(4) ?
O1 C12 C11 . . 111.3(4) ?
F6 C13 F5 . . 106.9(4) ?
F6 C13 F4 . . 107.2(4) ?
F5 C13 F4 . . 107.3(4) ?
F6 C13 C14 . . 112.1(4) ?
F5 C13 C14 . . 110.2(4) ?
F4 C13 C14 . . 112.8(4) ?
O4 C14 O3 . . 129.1(4) ?
O4 C14 C13 . . 115.4(4) ?
O3 C14 C13 . . 115.5(4) ?
F8A C15 F7B . . 83.3(5) ?
F8A C15 F9A . . 106.9(5) ?
F7B C15 F9A . . 127.9(6) ?
F8A C15 F9B . . 121.7(7) ?
F7B C15 F9B . . 107.8(6) ?
F7B C15 F8B . . 106.6(6) ?
F9A C15 F8B . . 85.5(5) ?
F9B C15 F8B . . 105.0(6) ?
F8A C15 F7A . . 106.5(4) ?
F9A C15 F7A . . 108.0(5) ?
F9B C15 F7A . . 85.1(5) ?
F8B C15 F7A . . 126.6(6) ?
F8A C15 C16 . . 114.3(4) ?
F7B C15 C16 . . 110.5(5) ?
F9A C15 C16 . . 110.8(4) ?
F9B C15 C16 . . 114.2(6) ?
F8B C15 C16 . . 112.4(6) ?
F7A C15 C16 . . 110.1(4) ?
O5 C16 O6 . . 131.1(5) ?
O5 C16 C15 . . 113.7(4) ?
O6 C16 C15 . . 115.1(4) ?
F11B C17 F10C . . 129.1(9) ?
F10C C17 F11C . . 115.9(8) ?
F11B C17 F12A . . 81.8(7) ?
F10C C17 F12A . . 80.1(8) ?
F11C C17 F12A . . 121.3(8) ?
F11B C17 F12B . . 111.6(7) ?
F10C C17 F12B . . 46.0(9) ?
F11C C17 F12B . . 137.5(9) ?
F11B C17 F10A . . 115.6(8) ?
F11C C17 F10A . . 84.6(8) ?
F12A C17 F10A . . 110.8(5) ?
F12B C17 F10A . . 80.2(7) ?
F10C C17 F11A . . 131.6(8) ?
F12A C17 F11A . . 104.4(5) ?
F12B C17 F11A . . 131.8(7) ?
F10A C17 F11A . . 105.1(6) ?
F11B C17 F12C . . 60.0(9) ?
F10C C17 F12C . . 105.4(8) ?
F11C C17 F12C . . 102.9(7) ?
F12B C17 F12C . . 61.9(9) ?
F10A C17 F12C . . 131.5(8) ?
F11A C17 F12C . . 82.3(8) ?
F11B C17 F10B . . 103.3(7) ?
F10C C17 F10B . . 57.3(11) ?
F11C C17 F10B . . 65.5(10) ?
F12A C17 F10B . . 129.3(7) ?
F12B C17 F10B . . 101.8(7) ?
F11A C17 F10B . . 87.6(8) ?
F12C C17 F10B . . 143.1(9) ?
F11B C17 C18 . . 118.2(6) ?
F10C C17 C18 . . 112.8(7) ?
F11C C17 C18 . . 111.6(7) ?
F12A C17 C18 . . 111.8(5) ?
F12B C17 C18 . . 110.8(6) ?
F10A C17 C18 . . 114.2(5) ?
F11A C17 C18 . . 109.9(5) ?
F12C C17 C18 . . 107.3(7) ?
F10B C17 C18 . . 109.5(6) ?
O8 C18 O7 . . 129.9(5) ?
O8 C18 C17 . . 115.2(4) ?
O7 C18 C17 . . 114.9(4) ?
F14A C19 F15B . . 111.3(9) ?
F14A C19 F13B . . 81.2(6) ?
F15B C19 F13B . . 109.8(6) ?
F14A C19 F15A . . 110.6(6) ?
F13B C19 F15A . . 126.2(6) ?
F14A C19 F13A . . 111.1(5) ?
F15B C19 F13A . . 87.0(6) ?
F15A C19 F13A . . 102.2(5) ?
F15B C19 F14B . . 102.5(7) ?
F13B C19 F14B . . 102.9(6) ?
F15A C19 F14B . . 96.5(7) ?
F13A C19 F14B . . 131.9(6) ?
F14A C19 C20 . . 115.6(5) ?
F15B C19 C20 . . 117.9(6) ?
F13B C19 C20 . . 115.4(5) ?
F15A C19 C20 . . 106.1(5) ?
F13A C19 C20 . . 110.3(4) ?
F14B C19 C20 . . 106.3(5) ?
O10 C20 O9 . . 130.5(5) ?
O10 C20 C19 . . 115.4(4) ?
O9 C20 C19 . . 114.1(4) ?
F18 C21 F16 . . 106.8(4) ?
F18 C21 F17 . . 107.3(4) ?
F16 C21 F17 . . 106.5(4) ?
F18 C21 C22 . . 114.0(4) ?
F16 C21 C22 . . 113.0(4) ?
F17 C21 C22 . . 108.9(4) ?
O12 C22 O11 . . 129.8(4) ?
O12 C22 C21 . . 116.5(4) ?
O11 C22 C21 . . 113.6(4) ?
F21 C23 F20 . . 107.5(4) ?
F21 C23 F19 . . 107.9(5) ?
F20 C23 F19 . . 106.5(4) ?
F21 C23 C24 . . 113.6(4) ?
F20 C23 C24 . . 112.3(4) ?
F19 C23 C24 . . 108.7(4) ?
O14 C24 O13 . . 129.1(4) ?
O14 C24 C23 . . 118.8(4) ?
O13 C24 C23 . . 112.0(4) ?
C1 N1 C5 . . 120.0(4) ?
C1 N1 Pt1 . . 124.7(3) ?
C5 N1 Pt1 . . 115.2(3) ?
C10 N2 C6 . . 119.6(4) ?
C10 N2 Pt1 . . 125.0(3) ?
C6 N2 Pt1 . . 115.4(3) ?
C12 O1 Pt1 . . 118.8(3) ?
C12 O2 Ag1 . . 123.8(3) ?
C12 O2 K1 . . 136.9(3) ?
Ag1 O2 K1 . . 91.06(10) ?
C14 O3 Ag2 . . 114.7(3) ?
C14 O3 K1 . . 135.9(3) ?
Ag2 O3 K1 . . 98.27(11) ?
C14 O4 Ag4 . . 126.1(3) ?
C14 O4 K1 . 2_656 139.8(3) ?
Ag4 O4 K1 . 2_656 92.61(11) ?
C16 O5 Ag1 . . 120.3(3) ?
C16 O6 Ag3 . . 131.4(3) ?
C16 O6 Ag2 . . 122.2(3) ?
Ag3 O6 Ag2 . . 74.50(10) ?
C18 O7 Ag4 . . 120.4(3) ?
C18 O7 K1 . 2_656 132.1(3) ?
Ag4 O7 K1 . 2_656 102.90(12) ?
C18 O8 Ag4 . 2_556 123.3(3) ?
C20 O9 Ag2 . . 113.8(3) ?
C20 O9 K1 . 2_656 143.3(3) ?
Ag2 O9 K1 . 2_656 99.08(12) ?
C20 O10 Ag3 . . 131.0(3) ?
C22 O11 Ag2 . . 121.9(3) ?
C22 O11 Ag1 . . 108.9(3) ?
Ag2 O11 Ag1 . . 83.80(10) ?
C22 O11 K1 . . 141.6(3) ?
Ag2 O11 K1 . . 93.39(10) ?
Ag1 O11 K1 . . 88.00(9) ?
C22 O12 Ag3 . . 120.1(3) ?
C22 O12 Ag3 . 2_666 119.8(3) ?
Ag3 O12 Ag3 . 2_666 97.86(11) ?
C24 O13 Pt1 . . 123.9(3) ?
C24 O14 Ag1 . . 116.9(3) ?
C24 O14 Ag3 . 2_666 122.3(3) ?
Ag1 O14 Ag3 . 2_666 115.14(12) ?
C17 F10A K1 . 2_656 122.4(5) ?
C17 F10B K1 . 2_656 119.9(7) ?
C17 F10C K1 . 2_656 106.0(9) ?

loop_
_geom_bond_atom_site_label_1
_geom_bond_atom_site_label_2
_geom_bond_site_symmetry_2
_geom_bond_distance
_geom_bond_publ_flag
Pt1 N1 . 1.982(4) ?
Pt1 N2 . 1.985(4) ?
Pt1 O1 . 2.034(3) ?
Pt1 O13 . 2.038(3) ?
Pt1 Ag1 . 2.9315(4) ?
K1 O2 . 2.772(3) ?
K1 O3 . 2.718(3) ?
K1 O4 2_656 2.923(4) ?
K1 O7 2_656 2.738(3) ?
K1 O9 2_656 2.745(4) ?
K1 O11 . 2.829(3) ?
K1 F10A 2_656 2.926(7) ?
K1 F10B 2_656 2.950(11) ?
K1 F10C 2_656 3.232(17) ?
Ag1 O5 . 2.230(3) ?
Ag1 O14 . 2.474(3) ?
Ag1 O2 . 2.490(3) ?
Ag1 O11 . 2.578(3) ?
Ag1 Ag2 . 3.3140(5) ?
Ag2 O9 . 2.215(3) ?
Ag2 O3 . 2.298(3) ?
Ag2 O11 . 2.379(3) ?
Ag2 O6 . 2.556(4) ?
Ag2 Ag3 . 2.9702(5) ?
Ag3 O12 . 2.337(3) ?
Ag3 O6 . 2.344(4) ?
Ag3 O10 . 2.405(3) ?
Ag3 O12 2_666 2.573(3) ?
Ag3 O14 2_666 2.584(3) ?
Ag4 O8 2_556 2.181(3) ?
Ag4 O7 . 2.218(3) ?
Ag4 O4 . 2.436(3) ?
Ag4 Ag4 2_556 2.8671(7) ?
C1 N1 . 1.331(6) ?
C1 C2 . 1.381(7) ?
C1 H1A . 0.9300 ?
C2 C3 . 1.363(8) ?
C2 H2A . 0.9300 ?
C3 C4 . 1.375(7) ?
C3 H3A . 0.9300 ?
C4 C5 . 1.380(6) ?
C4 H4A . 0.9300 ?
C5 N1 . 1.363(6) ?
C5 C6 . 1.465(6) ?
C6 N2 . 1.357(6) ?
C6 C7 . 1.385(6) ?
C7 C8 . 1.366(8) ?
C7 H7A . 0.9300 ?
C8 C9 . 1.377(8) ?
C8 H8A . 0.9300 ?
C9 C10 . 1.381(7) ?
C9 H9A . 0.9300 ?
C10 N2 . 1.336(6) ?
C10 H10A . 0.9300 ?
C11 F2 . 1.324(6) ?
C11 F1 . 1.325(7) ?
C11 F3 . 1.327(7) ?
C11 C12 . 1.541(7) ?
C12 O2 . 1.223(5) ?
C12 O1 . 1.272(5) ?
C13 F6 . 1.320(6) ?
C13 F5 . 1.330(6) ?
C13 F4 . 1.336(6) ?
C13 C14 . 1.538(6) ?
C14 O4 . 1.238(6) ?
C14 O3 . 1.243(5) ?
C15 F8A . 1.325(4) ?
C15 F7B . 1.330(5) ?
C15 F9A . 1.331(4) ?
C15 F9B . 1.331(5) ?
C15 F8B . 1.334(5) ?
C15 F7A . 1.337(4) ?
C15 C16 . 1.536(6) ?
C16 O5 . 1.230(6) ?
C16 O6 . 1.231(6) ?
C17 F11B . 1.316(5) ?
C17 F10C . 1.318(5) ?
C17 F11C . 1.321(5) ?
C17 F12A . 1.326(5) ?
C17 F12B . 1.334(5) ?
C17 F10A . 1.334(5) ?
C17 F11A . 1.343(5) ?
C17 F12C . 1.352(5) ?
C17 F10B . 1.354(5) ?
C17 C18 . 1.535(7) ?
C18 O8 . 1.235(5) ?
C18 O7 . 1.244(6) ?
C19 F14A . 1.310(5) ?
C19 F15B . 1.317(5) ?
C19 F13B . 1.337(5) ?
C19 F15A . 1.340(5) ?
C19 F13A . 1.345(5) ?
C19 F14B . 1.357(5) ?
C19 C20 . 1.539(7) ?
C20 O10 . 1.228(6) ?
C20 O9 . 1.245(6) ?
C21 F18 . 1.317(6) ?
C21 F16 . 1.318(6) ?
C21 F17 . 1.342(6) ?
C21 C22 . 1.534(6) ?
C22 O12 . 1.236(5) ?
C22 O11 . 1.252(5) ?
C23 F21 . 1.316(6) ?
C23 F20 . 1.316(6) ?
C23 F19 . 1.328(7) ?
C23 C24 . 1.540(6) ?
C24 O14 . 1.217(5) ?
C24 O13 . 1.277(5) ?
O4 K1 2_656 2.923(4) ?
O7 K1 2_656 2.738(3) ?
O8 Ag4 2_556 2.181(3) ?
O9 K1 2_656 2.745(4) ?
O12 Ag3 2_666 2.573(3) ?
O14 Ag3 2_666 2.584(3) ?
F10A K1 2_656 2.926(7) ?
F10B K1 2_656 2.950(11) ?
F10C K1 2_656 3.232(17) ?
